data_4340335
loop_
_publ_author_name
'Falkenhagen, Jan P.'
'Braun, Beatrice'
'Bill, Eckhard'
'Sattler, Dominik'
'Limberg, Christian'

_publ_section_title
;
 A Cubic Fe4Mo4 Oxo Framework and Its Reversible Four-Electron Redox
 Chemistry.
;
_journal_issue 14
_journal_name_full 'Inorganic chemistry'
_journal_page_first 7294
_journal_page_last 7308
_journal_paper_doi 10.1021/ic500584a
_journal_volume 53
_journal_year 2014
_chemical_formula_moiety 'C36 H84 Fe4 Mo4 N12 O16, 2(C12 H4 N4), C2 H3 N'
_chemical_formula_sum 'C62 H95 Fe4 Mo4 N21 O16'
_chemical_formula_weight 1997.74
_chemical_name_systematic
;
 ?
;
_space_group_crystal_system triclinic
_space_group_IT_number 2
_space_group_name_Hall '-P 1'
_space_group_name_H-M_alt 'P -1'
_symmetry_space_group_name_Hall '-P 1'
_symmetry_space_group_name_H-M 'P -1'
_atom_sites_solution_hydrogens geom
_audit_creation_method SHELXL-2013
_cell_angle_alpha 79.947(4)
_cell_angle_beta 82.025(4)
_cell_angle_gamma 65.663(3)
_cell_formula_units_Z 2
_cell_length_a 13.4045(6)
_cell_length_b 13.6116(6)
_cell_length_c 24.2040(11)
_cell_measurement_reflns_used 65478
_cell_measurement_temperature 100(2)
_cell_measurement_theta_max 28.27
_cell_measurement_theta_min 4.57
_cell_volume 3951.0(3)
_computing_cell_refinement 'X-AREA (Stoe & Cie, 2002)'
_computing_data_collection 'X-AREA (Stoe & Cie, 2002)'
_computing_data_reduction 'X-RED (Stoe & Cie, 2002)'
_computing_molecular_graphics 'PLATON, 1990'
_computing_publication_material 'PLATON, 1990'
_computing_structure_refinement 'SHELXL97 (Sheldrick, 1997)'
_computing_structure_solution 'SHELXS97 (Sheldrick, 1997)'
_diffrn_ambient_temperature 100(2)
_diffrn_measured_fraction_theta_full 0.990
_diffrn_measured_fraction_theta_max 0.990
_diffrn_measurement_device_type IPDS2theta'
_diffrn_measurement_method 'rotation method'
_diffrn_radiation_monochromator graphite
_diffrn_radiation_source 'fine-focus sealed tube'
_diffrn_radiation_type MoK\a
_diffrn_radiation_wavelength 0.71073
_diffrn_reflns_av_R_equivalents 0.0928
_diffrn_reflns_av_unetI/netI 0.0710
_diffrn_reflns_Laue_measured_fraction_full 0.990
_diffrn_reflns_Laue_measured_fraction_max 0.990
_diffrn_reflns_limit_h_max 16
_diffrn_reflns_limit_h_min -16
_diffrn_reflns_limit_k_max 16
_diffrn_reflns_limit_k_min -16
_diffrn_reflns_limit_l_max 29
_diffrn_reflns_limit_l_min -29
_diffrn_reflns_number 50275
_diffrn_reflns_point_group_measured_fraction_full 0.990
_diffrn_reflns_point_group_measured_fraction_max 0.990
_diffrn_reflns_theta_full 25.000
_diffrn_reflns_theta_max 25.999
_diffrn_reflns_theta_min 4.603
_exptl_absorpt_coefficient_mu 1.400
_exptl_absorpt_correction_T_max 0.9725
_exptl_absorpt_correction_T_min 0.6326
_exptl_absorpt_correction_type multi-scan
_exptl_absorpt_process_details 'PLATON, 1990'
_exptl_crystal_colour 'dark blue'
_exptl_crystal_density_diffrn 1.679
_exptl_crystal_description plate
_exptl_crystal_F_000 2028
_exptl_crystal_size_max 0.360
_exptl_crystal_size_mid 0.040
_exptl_crystal_size_min 0.020
_refine_diff_density_max 1.292
_refine_diff_density_min -1.386
_refine_diff_density_rms 0.127
_refine_ls_extinction_coef 0.0027(3)
_refine_ls_extinction_expression Fc^*^=kFc[1+0.001xFc^2^\l^3^/sin(2\q)]^-1/4^
_refine_ls_extinction_method SHELXL
_refine_ls_goodness_of_fit_ref 0.991
_refine_ls_hydrogen_treatment constr
_refine_ls_matrix_type full
_refine_ls_number_parameters 1001
_refine_ls_number_reflns 15370
_refine_ls_number_restraints 98
_refine_ls_restrained_S_all 0.990
_refine_ls_R_factor_all 0.0716
_refine_ls_R_factor_gt 0.0535
_refine_ls_shift/su_max 0.001
_refine_ls_shift/su_mean 0.000
_refine_ls_structure_factor_coef Fsqd
_refine_ls_weighting_details 'w=1/[\s^2^(Fo^2^)+(0.0881P)^2^] where P=(Fo^2^+2Fc^2^)/3'
_refine_ls_weighting_scheme calc
_refine_ls_wR_factor_gt 0.1324
_refine_ls_wR_factor_ref 0.1405
_reflns_Friedel_coverage 0.000
_reflns_number_gt 11881
_reflns_number_total 15370
_reflns_threshold_expression 'I > 2\s(I)'
_cod_data_source_file ic500584a_si_003.cif
_cod_data_source_block mw3new_complex2(MeCN)
_cod_depositor_comments 'Adding full bibliography for 4340334--4340337.cif.'
_cod_database_code 4340335
_shelx_space_group_comment
;
The symmetry employed for this shelxl refinement is uniquely defined
by the following loop, which should always be used as a source of
symmetry information in preference to the above space-group names.
They are only intended as comments.
;
_shelx_estimated_absorpt_t_min 0.633
_shelx_estimated_absorpt_t_max 0.973
_shelxl_version_number 2013-4

loop_
_space_group_symop_operation_xyz
'x, y, z'
'-x, -y, -z'

loop_
_atom_site_label
_atom_site_type_symbol
_atom_site_fract_x
_atom_site_fract_y
_atom_site_fract_z
_atom_site_U_iso_or_equiv
_atom_site_adp_type
_atom_site_occupancy
_atom_site_site_symmetry_order
_atom_site_calc_flag
_atom_site_refinement_flags_posn
_atom_site_refinement_flags_adp
_atom_site_refinement_flags_occupancy
_atom_site_disorder_assembly
_atom_site_disorder_group
Mo1 Mo 0.30246(3) 0.36713(3) 0.28008(2) 0.02332(11) Uani 1 1 d . . . . .
Mo2 Mo -0.07084(3) 0.51386(3) 0.33992(2) 0.02421(11) Uani 1 1 d . . . . .
Mo3 Mo 0.06933(3) 0.20432(4) 0.25110(2) 0.02810(12) Uani 1 1 d . . . . .
Mo4 Mo 0.02915(3) 0.54807(3) 0.14439(2) 0.02547(12) Uani 1 1 d . . . . .
Fe1 Fe 0.10448(5) 0.64915(6) 0.25280(3) 0.02458(16) Uani 1 1 d . . . . .
Fe2 Fe 0.14029(5) 0.25585(6) 0.37942(3) 0.02535(16) Uani 1 1 d . . . . .
Fe4 Fe -0.18563(5) 0.46852(6) 0.22888(3) 0.02733(17) Uani 1 1 d . . . . .
Fe3 Fe 0.25349(5) 0.27831(6) 0.15386(3) 0.02603(17) Uani 1 1 d . . . . .
O1 O 0.2519(3) 0.5077(3) 0.26233(16) 0.0353(8) Uani 1 1 d . . . . .
O2 O 0.2347(3) 0.3295(3) 0.34462(15) 0.0293(8) Uani 1 1 d . . . . .
O3 O 0.2900(3) 0.3041(3) 0.22422(16) 0.0358(9) Uani 1 1 d . . . . .
O4 O 0.4393(3) 0.3222(3) 0.28905(17) 0.0408(10) Uani 1 1 d . . . . .
O5 O 0.0194(3) 0.5584(3) 0.29358(15) 0.0354(8) Uani 1 1 d . . . . .
O6 O 0.0038(3) 0.3778(3) 0.37393(16) 0.0371(9) Uani 1 1 d . . . . .
O7 O -0.1772(3) 0.5154(3) 0.30354(15) 0.0301(8) Uani 1 1 d . . . . .
O8 O -0.1230(3) 0.5976(3) 0.39072(17) 0.0399(9) Uani 1 1 d . . . . .
O9 O 0.1355(3) 0.1979(4) 0.31218(17) 0.0424(10) Uani 1 1 d . . . . .
O10 O 0.1609(3) 0.2005(3) 0.18981(16) 0.0384(9) Uani 1 1 d . . . . .
O11 O -0.0506(4) 0.3196(4) 0.24449(19) 0.0517(11) Uani 1 1 d . . . . .
O12 O 0.0371(4) 0.0948(4) 0.25910(18) 0.0459(10) Uani 1 1 d . . . . .
O13 O 0.0749(3) 0.6297(3) 0.17411(16) 0.0379(9) Uani 1 1 d . . . . .
O14 O 0.1383(3) 0.4162(4) 0.1383(2) 0.0499(11) Uani 1 1 d . . . . .
O15 O -0.0853(3) 0.5367(4) 0.18323(19) 0.0470(10) Uani 1 1 d . . . . .
O16 O -0.0058(4) 0.6043(3) 0.07721(18) 0.0455(10) Uani 1 1 d . . . . .
N1 N -0.0318(3) 0.8130(4) 0.25104(18) 0.0302(9) Uani 1 1 d . . . . .
N2 N 0.1296(3) 0.7070(4) 0.32941(18) 0.0286(9) Uani 1 1 d . . . . .
N3 N 0.1957(3) 0.7512(3) 0.21437(17) 0.0259(9) Uani 1 1 d . U . . .
N4 N 0.2817(3) 0.1062(4) 0.4058(2) 0.0336(10) Uani 1 1 d . . . . .
N5 N 0.1584(3) 0.2839(4) 0.46425(17) 0.0276(9) Uani 1 1 d . . . . .
N6 N 0.0544(3) 0.1599(4) 0.43247(19) 0.0316(10) Uani 1 1 d . . . . .
N7 N 0.3979(4) 0.1219(4) 0.1527(2) 0.0392(11) Uani 1 1 d . . . . .
N8 N 0.2521(4) 0.2397(4) 0.0689(2) 0.0374(10) Uani 1 1 d . U . . .
N9 N 0.3781(3) 0.3356(4) 0.10516(19) 0.0318(10) Uani 1 1 d . . . . .
N10 N -0.3391(3) 0.6150(4) 0.2113(2) 0.0357(10) Uani 1 1 d . . . . .
N11 N -0.2284(4) 0.4344(4) 0.1499(2) 0.0410(12) Uani 1 1 d . . . . .
N12 N -0.3106(3) 0.4008(4) 0.26333(19) 0.0314(9) Uani 1 1 d . . . . .
N13 N 0.3935(4) 0.8574(4) 0.3073(2) 0.0429(12) Uani 1 1 d . . . . .
N14 N 0.6714(4) 0.8418(4) 0.3828(3) 0.0522(14) Uani 1 1 d . . . . .
N15 N 0.7717(3) 0.2194(4) 0.5469(2) 0.0357(10) Uani 1 1 d . . . . .
N16 N 0.5152(4) 0.2104(5) 0.4577(3) 0.0597(16) Uani 1 1 d . . . . .
N17 N 0.3425(4) 0.6226(4) -0.0252(2) 0.0386(11) Uani 1 1 d . . . . .
N18 N 0.3971(4) 0.8858(5) 0.0241(2) 0.0486(13) Uani 1 1 d . . . . .
N19 N -0.2584(4) 1.1293(5) 0.1597(3) 0.0542(14) Uani 1 1 d . . . . .
N20 N -0.3124(4) 0.8825(4) 0.0870(2) 0.0468(13) Uani 1 1 d . . . . .
C1 C -0.1333(4) 0.8103(5) 0.2368(3) 0.0462(16) Uani 1 1 d . . . . .
H1A H -0.1568 0.7636 0.2664 0.069 Uiso 1 1 calc R U . . .
H1B H -0.1202 0.7813 0.2009 0.069 Uiso 1 1 calc R U . . .
H1C H -0.1908 0.8841 0.2335 0.069 Uiso 1 1 calc R U . . .
C2 C 0.1618(5) 0.6187(5) 0.3756(2) 0.0389(13) Uani 1 1 d . . . . .
H2A H 0.2325 0.5619 0.3648 0.058 Uiso 1 1 calc R U . . .
H2B H 0.1060 0.5881 0.3841 0.058 Uiso 1 1 calc R U . . .
H2C H 0.1687 0.6465 0.4089 0.058 Uiso 1 1 calc R U . . .
C3 C 0.2734(4) 0.7029(5) 0.1679(2) 0.0373(13) Uani 1 1 d . . . . .
H3A H 0.2333 0.6974 0.1385 0.056 Uiso 1 1 calc R U . . .
H3B H 0.3256 0.6303 0.1819 0.056 Uiso 1 1 calc R U . . .
H3C H 0.3134 0.7489 0.1523 0.056 Uiso 1 1 calc R U . . .
C9A C 0.0073(7) 0.8769(8) 0.1983(5) 0.0302(12) Uani 0.615(11) 1 d . . P A 1
H9A H 0.0034 0.8492 0.1639 0.036 Uiso 0.615(11) 1 calc R U P A 1
H9B H -0.0424 0.9549 0.1956 0.036 Uiso 0.615(11) 1 calc R U P A 1
C8A C 0.1239(7) 0.8647(7) 0.2021(4) 0.0302(12) Uani 0.615(11) 1 d . U P A 1
H8A H 0.1503 0.8961 0.1660 0.036 Uiso 0.615(11) 1 calc R U P A 1
H8B H 0.1253 0.9051 0.2321 0.036 Uiso 0.615(11) 1 calc R U P A 1
C9B C -0.0006(11) 0.8929(12) 0.2198(7) 0.0302(12) Uani 0.385(11) 1 d . . P A 2
H9C H 0.0115 0.9350 0.2457 0.036 Uiso 0.385(11) 1 calc R U P A 2
H9D H -0.0608 0.9435 0.1963 0.036 Uiso 0.385(11) 1 calc R U P A 2
C8B C 0.1048(11) 0.8448(12) 0.1815(6) 0.0302(12) Uani 0.385(11) 1 d . U P A 2
H8C H 0.1311 0.9026 0.1653 0.036 Uiso 0.385(11) 1 calc R U P A 2
H8D H 0.0883 0.8174 0.1501 0.036 Uiso 0.385(11) 1 calc R U P A 2
C7A C 0.2692(7) 0.7358(9) 0.2609(3) 0.0280(16) Uani 0.599(10) 1 d . U P A 1
H7A H 0.3215 0.6588 0.2670 0.034 Uiso 0.599(10) 1 calc R U P A 1
H7B H 0.3121 0.7813 0.2494 0.034 Uiso 0.599(10) 1 calc R U P A 1
C6A C 0.1999(9) 0.7676(10) 0.3155(5) 0.031(2) Uani 0.599(10) 1 d . . P A 1
H6C H 0.2483 0.7509 0.3462 0.037 Uiso 0.599(10) 1 calc R U P A 1
H6D H 0.1541 0.8466 0.3110 0.037 Uiso 0.599(10) 1 calc R U P A 1
C7B C 0.2323(11) 0.7929(13) 0.2544(5) 0.0280(16) Uani 0.401(10) 1 d . U P A -2
H7C H 0.1799 0.8683 0.2588 0.034 Uiso 0.401(10) 1 calc R U P A -2
H7D H 0.3050 0.7943 0.2409 0.034 Uiso 0.401(10) 1 calc R U P A -2
C6B C 0.2405(14) 0.7217(16) 0.3104(8) 0.031(2) Uani 0.401(10) 1 d . . P A -2
H6A H 0.2573 0.7551 0.3391 0.037 Uiso 0.401(10) 1 calc R U P A -2
H6B H 0.3011 0.6497 0.3072 0.037 Uiso 0.401(10) 1 calc R U P A -2
C4A C 0.0144(8) 0.7807(8) 0.3487(4) 0.0321(12) Uani 0.595(10) 1 d . U P A 1
H4A H 0.0176 0.8164 0.3803 0.039 Uiso 0.595(10) 1 calc R U P A 1
H4B H -0.0294 0.7367 0.3624 0.039 Uiso 0.595(10) 1 calc R U P A 1
C5A C -0.0414(7) 0.8675(8) 0.3005(4) 0.0321(12) Uani 0.595(10) 1 d . U P A 1
H5A H -0.1197 0.9082 0.3120 0.039 Uiso 0.595(10) 1 calc R U P A 1
H5B H -0.0056 0.9197 0.2910 0.039 Uiso 0.595(10) 1 calc R U P A 1
C4B C 0.0416(12) 0.8055(12) 0.3402(6) 0.0321(12) Uani 0.405(10) 1 d . U P A 2
H4C H 0.0631 0.8672 0.3257 0.039 Uiso 0.405(10) 1 calc R U P A 2
H4D H 0.0241 0.8053 0.3814 0.039 Uiso 0.405(10) 1 calc R U P A 2
C5B C -0.0560(11) 0.8192(13) 0.3132(6) 0.0321(12) Uani 0.405(10) 1 d . U P A 2
H5C H -0.1155 0.8905 0.3193 0.039 Uiso 0.405(10) 1 calc R U P A 2
H5D H -0.0820 0.7618 0.3308 0.039 Uiso 0.405(10) 1 calc R U P A 2
C10 C 0.3717(5) 0.0816(5) 0.3611(3) 0.060(2) Uani 1 1 d . . . . .
H10A H 0.4311 0.0117 0.3727 0.090 Uiso 1 1 calc R U . . .
H10B H 0.3997 0.1391 0.3543 0.090 Uiso 1 1 calc R U . . .
H10C H 0.3443 0.0775 0.3264 0.090 Uiso 1 1 calc R U . . .
C11 C 0.1324(6) 0.3987(5) 0.4659(3) 0.0476(15) Uani 1 1 d . . . . .
H11A H 0.0584 0.4427 0.4537 0.071 Uiso 1 1 calc R U . . .
H11B H 0.1857 0.4205 0.4408 0.071 Uiso 1 1 calc R U . . .
H11C H 0.1356 0.4099 0.5045 0.071 Uiso 1 1 calc R U . . .
C12 C -0.0384(6) 0.1641(7) 0.4063(3) 0.057(2) Uani 1 1 d . . . . .
H12A H -0.0119 0.1238 0.3737 0.085 Uiso 1 1 calc R U . . .
H12B H -0.0852 0.2400 0.3940 0.085 Uiso 1 1 calc R U . . .
H12C H -0.0809 0.1313 0.4335 0.085 Uiso 1 1 calc R U . . .
C13 C 0.3216(6) 0.1159(6) 0.4597(3) 0.0550(17) Uani 1 1 d . U . . .
H13A H 0.3025 0.0678 0.4910 0.066 Uiso 1 1 calc R U . . .
H13B H 0.4026 0.0901 0.4554 0.066 Uiso 1 1 calc R U . . .
C14 C 0.2751(6) 0.2258(6) 0.4740(3) 0.0565(17) Uani 1 1 d . U . . .
H14A H 0.3163 0.2668 0.4515 0.068 Uiso 1 1 calc R U . . .
H14B H 0.2845 0.2230 0.5142 0.068 Uiso 1 1 calc R U . . .
C15 C 0.0860(6) 0.2479(6) 0.5063(3) 0.0518(17) Uani 1 1 d . . . . .
H15A H 0.1322 0.1877 0.5330 0.062 Uiso 1 1 calc R U . . .
H15B H 0.0402 0.3087 0.5279 0.062 Uiso 1 1 calc R U . . .
C16 C 0.0149(6) 0.2118(8) 0.4841(3) 0.062(2) Uani 1 1 d . . . . .
H16A H -0.0548 0.2755 0.4768 0.075 Uiso 1 1 calc R U . . .
H16B H -0.0025 0.1599 0.5137 0.075 Uiso 1 1 calc R U . . .
C17A C 0.1368(6) 0.0467(6) 0.4517(4) 0.0359(18) Uani 0.732(12) 1 d . . P B 1
H17A H 0.1496 0.0422 0.4916 0.043 Uiso 0.732(12) 1 calc R U P B 1
H17B H 0.1058 -0.0070 0.4494 0.043 Uiso 0.732(12) 1 calc R U P B 1
C17B C 0.1166(16) 0.0512(17) 0.4160(12) 0.0359(18) Uani 0.268(12) 1 d . . P B 2
H17C H 0.1004 0.0503 0.3774 0.043 Uiso 0.268(12) 1 calc R U P B 2
H17D H 0.0941 -0.0021 0.4418 0.043 Uiso 0.268(12) 1 calc R U P B 2
C18 C 0.2421(5) 0.0187(5) 0.4177(3) 0.0435(14) Uani 1 1 d . . . . .
H18A H 0.2980 -0.0461 0.4378 0.052 Uiso 1 1 calc R U . B 1
H18B H 0.2341 -0.0011 0.3816 0.052 Uiso 1 1 calc R U . B 1
C19 C 0.4110(7) 0.0577(6) 0.2087(4) 0.079(3) Uani 1 1 d . . . . .
H19A H 0.3493 0.0356 0.2192 0.118 Uiso 1 1 calc R U . . .
H19B H 0.4127 0.1018 0.2363 0.118 Uiso 1 1 calc R U . . .
H19C H 0.4799 -0.0071 0.2080 0.118 Uiso 1 1 calc R U . . .
C20 C 0.1415(7) 0.2552(9) 0.0587(3) 0.076(3) Uani 1 1 d . . . . .
H20A H 0.0897 0.3282 0.0662 0.114 Uiso 1 1 calc R U . . .
H20B H 0.1207 0.2006 0.0835 0.114 Uiso 1 1 calc R U . . .
H20C H 0.1398 0.2473 0.0194 0.114 Uiso 1 1 calc R U . . .
C21 C 0.3622(6) 0.4434(6) 0.1172(3) 0.0495(16) Uani 1 1 d . . . . .
H21A H 0.4234 0.4616 0.0989 0.074 Uiso 1 1 calc R U . . .
H21B H 0.3595 0.4426 0.1580 0.074 Uiso 1 1 calc R U . . .
H21C H 0.2932 0.4978 0.1029 0.074 Uiso 1 1 calc R U . . .
C22 C 0.3800(7) 0.0633(6) 0.1132(4) 0.067(2) Uani 1 1 d D . . . .
H22A H 0.4514 0.0058 0.1026 0.080 Uiso 1 1 calc R U . . .
H22B H 0.3320 0.0267 0.1327 0.080 Uiso 1 1 calc R U . . .
C23 C 0.3323(8) 0.1265(8) 0.0633(4) 0.086(3) Uani 1 1 d D U . . .
H23A H 0.2948 0.0884 0.0484 0.104 Uiso 1 1 calc R U . . .
H23B H 0.3921 0.1298 0.0350 0.104 Uiso 1 1 calc R U . . .
C24 C 0.2873(8) 0.3145(9) 0.0295(3) 0.077(3) Uani 1 1 d D . . . .
H24A H 0.3115 0.2843 -0.0067 0.093 Uiso 1 1 calc R U . . .
H24B H 0.2225 0.3838 0.0229 0.093 Uiso 1 1 calc R U . . .
C25 C 0.3733(7) 0.3388(7) 0.0448(3) 0.0583(19) Uani 1 1 d D . . . .
H25A H 0.3646 0.4122 0.0260 0.070 Uiso 1 1 calc R U . . .
H25B H 0.4445 0.2864 0.0300 0.070 Uiso 1 1 calc R U . . .
C26A C 0.4824(7) 0.2622(8) 0.1325(5) 0.033(3) Uani 0.63(3) 1 d . U P C 1
H26A H 0.4785 0.2798 0.1709 0.040 Uiso 0.63(3) 1 calc R U P C 1
H26B H 0.5457 0.2733 0.1105 0.040 Uiso 0.63(3) 1 calc R U P C 1
C26B C 0.4854(13) 0.2395(15) 0.1076(10) 0.039(5) Uani 0.37(3) 1 d . U P C 2
H26C H 0.5126 0.2275 0.0682 0.047 Uiso 0.37(3) 1 calc R U P C 2
H26D H 0.5367 0.2623 0.1225 0.047 Uiso 0.37(3) 1 calc R U P C 2
C27 C 0.4975(6) 0.1448(6) 0.1353(3) 0.0617(19) Uani 1 1 d . U . . .
H27A H 0.5264 0.1215 0.0977 0.074 Uiso 1 1 calc R U . C 1
H27B H 0.5541 0.0994 0.1619 0.074 Uiso 1 1 calc R U . C 1
C28 C -0.3261(5) 0.7157(5) 0.2148(3) 0.0461(15) Uani 1 1 d . . . . .
H28A H -0.3978 0.7771 0.2128 0.069 Uiso 1 1 calc R U . . .
H28B H -0.2760 0.7278 0.1834 0.069 Uiso 1 1 calc R U . . .
H28C H -0.2959 0.7094 0.2505 0.069 Uiso 1 1 calc R U . . .
C29 C -0.1307(6) 0.3700(6) 0.1170(3) 0.0547(18) Uani 1 1 d . . . . .
H29A H -0.1513 0.3655 0.0805 0.082 Uiso 1 1 calc R U . . .
H29B H -0.0971 0.2966 0.1373 0.082 Uiso 1 1 calc R U . . .
H29C H -0.0781 0.4046 0.1111 0.082 Uiso 1 1 calc R U . . .
C30 C -0.2865(5) 0.3424(5) 0.3202(2) 0.0372(12) Uani 1 1 d . . . . .
H30A H -0.3427 0.3141 0.3350 0.056 Uiso 1 1 calc R U . . .
H30B H -0.2864 0.3924 0.3449 0.056 Uiso 1 1 calc R U . . .
H30C H -0.2142 0.2819 0.3187 0.056 Uiso 1 1 calc R U . . .
C31 C -0.3748(5) 0.6185(6) 0.1549(3) 0.0514(17) Uani 1 1 d . . . . .
H31A H -0.3992 0.6938 0.1352 0.062 Uiso 1 1 calc R U . . .
H31B H -0.4380 0.5970 0.1599 0.062 Uiso 1 1 calc R U . . .
C32 C -0.2829(5) 0.5433(6) 0.1193(3) 0.0516(17) Uani 1 1 d . . . . .
H32A H -0.3130 0.5369 0.0856 0.062 Uiso 1 1 calc R U . . .
H32B H -0.2281 0.5752 0.1064 0.062 Uiso 1 1 calc R U . . .
C33 C -0.3041(6) 0.3767(6) 0.1642(3) 0.0478(16) Uani 1 1 d . . . . .
H33A H -0.2841 0.3205 0.1389 0.057 Uiso 1 1 calc R U . . .
H33B H -0.3802 0.4293 0.1579 0.057 Uiso 1 1 calc R U . . .
C34 C -0.2989(5) 0.3239(5) 0.2244(2) 0.0400(13) Uani 1 1 d . . . . .
H34A H -0.3582 0.2970 0.2341 0.048 Uiso 1 1 calc R U . . .
H34B H -0.2278 0.2607 0.2288 0.048 Uiso 1 1 calc R U . . .
C35 C -0.4219(4) 0.4903(5) 0.2641(2) 0.0348(12) Uani 1 1 d . . . . .
H35A H -0.4640 0.4789 0.2999 0.042 Uiso 1 1 calc R U . . .
H35B H -0.4611 0.4883 0.2328 0.042 Uiso 1 1 calc R U . . .
C36 C -0.4172(4) 0.5996(5) 0.2586(3) 0.0372(13) Uani 1 1 d . . . . .
H36A H -0.4914 0.6567 0.2524 0.045 Uiso 1 1 calc R U . . .
H36B H -0.3947 0.6081 0.2941 0.045 Uiso 1 1 calc R U . . .
C37 C 0.4580(4) 0.8090(5) 0.3390(2) 0.0353(12) Uani 1 1 d . . . . .
C38 C 0.5411(4) 0.7493(5) 0.3773(2) 0.0350(12) Uani 1 1 d . . . . .
C39 C 0.6129(5) 0.8007(5) 0.3814(3) 0.0379(13) Uani 1 1 d . . . . .
C40 C 0.5534(4) 0.6460(4) 0.4059(2) 0.0312(11) Uani 1 1 d . . . . .
C41 C 0.6394(4) 0.5870(4) 0.4422(2) 0.0302(11) Uani 1 1 d . . . . .
H41 H 0.6853 0.6202 0.4494 0.036 Uiso 1 1 calc R U . . .
C42 C 0.6575(4) 0.4838(4) 0.4669(2) 0.0298(11) Uani 1 1 d . . . . .
H42 H 0.7159 0.4469 0.4909 0.036 Uiso 1 1 calc R U . . .
C43 C 0.5912(4) 0.4300(4) 0.4577(2) 0.0275(10) Uani 1 1 d . . . . .
C44 C 0.6143(4) 0.3215(4) 0.4816(2) 0.0293(11) Uani 1 1 d . . . . .
C45 C 0.7011(4) 0.2646(4) 0.5173(2) 0.0301(11) Uani 1 1 d . . . . .
C46 C 0.5582(4) 0.2607(4) 0.4690(3) 0.0362(13) Uani 1 1 d . . . . .
C47 C 0.5041(4) 0.4903(4) 0.4222(2) 0.0283(11) Uani 1 1 d . . . . .
H47 H 0.4573 0.4576 0.4154 0.034 Uiso 1 1 calc R U . . .
C48 C 0.4859(4) 0.5927(4) 0.3979(2) 0.0293(11) Uani 1 1 d . . . . .
H48 H 0.4262 0.6303 0.3747 0.035 Uiso 1 1 calc R U . . .
C49 C 0.3043(4) 0.7068(5) -0.0095(2) 0.0363(12) Uani 1 1 d . . . . .
C50 C 0.2574(4) 0.8092(4) 0.0109(2) 0.0305(11) Uani 1 1 d . . . . .
C51 C 0.3329(4) 0.8537(5) 0.0174(2) 0.0355(12) Uani 1 1 d . . . . .
C52 C 0.1452(4) 0.8552(4) 0.0296(2) 0.0292(11) Uani 1 1 d . . . . .
C53 C 0.0761(4) 0.7991(5) 0.0298(2) 0.0314(11) Uani 1 1 d . . . . .
H53 H 0.1054 0.7308 0.0159 0.038 Uiso 1 1 calc R U . . .
C54 C -0.0316(4) 0.8416(4) 0.0494(2) 0.0293(11) Uani 1 1 d . . . . .
H54 H -0.0759 0.8025 0.0488 0.035 Uiso 1 1 calc R U . . .
C55 C -0.0787(4) 0.9430(4) 0.0707(2) 0.0314(11) Uani 1 1 d . . . . .
C56 C -0.1888(4) 0.9815(5) 0.0941(2) 0.0336(12) Uani 1 1 d . . . . .
C57 C -0.2283(4) 1.0661(5) 0.1283(3) 0.0381(13) Uani 1 1 d . . . . .
C58 C -0.2575(4) 0.9273(5) 0.0908(2) 0.0363(13) Uani 1 1 d . . . . .
C59 C -0.0104(4) 0.9994(4) 0.0710(2) 0.0298(11) Uani 1 1 d . . . . .
H59 H -0.0394 1.0669 0.0856 0.036 Uiso 1 1 calc R U . . .
C60 C 0.0966(4) 0.9572(4) 0.0503(2) 0.0302(11) Uani 1 1 d . . . . .
H60 H 0.1401 0.9976 0.0498 0.036 Uiso 1 1 calc R U . . .
N21 N 0.7893(4) 0.0345(4) 0.4112(2) 0.0463(12) Uani 1 1 d . . . . .
C61 C 0.7302(5) 0.0597(4) 0.3770(3) 0.0383(13) Uani 1 1 d . . . . .
C62 C 0.6575(5) 0.0891(5) 0.3319(3) 0.0506(16) Uani 1 1 d . . . . .
H62A H 0.6971 0.0996 0.2957 0.076 Uiso 1 1 calc R U . . .
H62B H 0.5939 0.1567 0.3379 0.076 Uiso 1 1 calc R U . . .
H62C H 0.6326 0.0308 0.3318 0.076 Uiso 1 1 calc R U . . .

loop_
_atom_site_aniso_label
_atom_site_aniso_U_11
_atom_site_aniso_U_22
_atom_site_aniso_U_33
_atom_site_aniso_U_23
_atom_site_aniso_U_13
_atom_site_aniso_U_12
Mo1 0.01440(18) 0.0213(2) 0.0339(2) -0.00661(17) -0.00048(15) -0.00594(16)
Mo2 0.01922(19) 0.0246(2) 0.0318(2) -0.00689(17) -0.00275(15) -0.01008(17)
Mo3 0.0281(2) 0.0239(2) 0.0363(2) -0.01162(18) 0.00297(17) -0.01301(18)
Mo4 0.0212(2) 0.0218(2) 0.0356(2) -0.00738(17) -0.00519(16) -0.00840(17)
Fe1 0.0210(3) 0.0237(4) 0.0322(4) -0.0074(3) -0.0026(3) -0.0104(3)
Fe2 0.0189(3) 0.0257(4) 0.0332(4) -0.0072(3) -0.0005(3) -0.0097(3)
Fe4 0.0189(3) 0.0295(4) 0.0366(4) -0.0125(3) -0.0022(3) -0.0093(3)
Fe3 0.0198(3) 0.0232(4) 0.0346(4) -0.0115(3) 0.0023(3) -0.0064(3)
O1 0.0303(18) 0.026(2) 0.047(2) -0.0088(17) 0.0059(16) -0.0094(15)
O2 0.0215(16) 0.0262(19) 0.040(2) -0.0125(15) 0.0018(14) -0.0073(14)
O3 0.0328(19) 0.039(2) 0.041(2) -0.0089(17) 0.0029(16) -0.0197(17)
O4 0.0179(16) 0.048(3) 0.053(2) -0.0032(19) 0.0002(15) -0.0127(17)
O5 0.0366(19) 0.041(2) 0.036(2) -0.0003(17) -0.0094(16) -0.0226(18)
O6 0.0221(17) 0.041(2) 0.045(2) 0.0013(18) -0.0067(15) -0.0115(16)
O7 0.0198(15) 0.033(2) 0.0388(19) -0.0100(16) -0.0044(14) -0.0089(15)
O8 0.043(2) 0.041(2) 0.043(2) -0.0187(18) -0.0015(17) -0.0200(19)
O9 0.046(2) 0.054(3) 0.043(2) -0.0149(19) 0.0035(18) -0.034(2)
O10 0.035(2) 0.041(2) 0.044(2) -0.0187(18) 0.0011(16) -0.0165(18)
O11 0.048(2) 0.037(2) 0.054(3) -0.019(2) 0.008(2) 0.0012(19)
O12 0.058(3) 0.046(3) 0.052(2) -0.009(2) -0.005(2) -0.037(2)
O13 0.048(2) 0.045(2) 0.034(2) -0.0086(17) -0.0022(17) -0.0316(19)
O14 0.038(2) 0.040(3) 0.071(3) -0.011(2) -0.012(2) -0.0098(19)
O15 0.045(2) 0.056(3) 0.057(3) -0.026(2) 0.0042(19) -0.032(2)
O16 0.063(3) 0.037(2) 0.044(2) -0.0103(18) -0.015(2) -0.022(2)
N1 0.0183(18) 0.037(3) 0.035(2) -0.0081(19) -0.0051(16) -0.0081(18)
N2 0.027(2) 0.030(2) 0.036(2) -0.0058(18) -0.0068(17) -0.0164(18)
N3 0.0256(11) 0.0245(12) 0.0277(12) -0.0044(9) -0.0014(8) -0.0099(9)
N4 0.025(2) 0.026(2) 0.048(3) -0.006(2) 0.0059(18) -0.0098(18)
N5 0.0224(19) 0.031(2) 0.030(2) -0.0026(18) -0.0009(16) -0.0115(17)
N6 0.023(2) 0.033(3) 0.042(2) -0.007(2) -0.0002(17) -0.0147(18)
N7 0.035(2) 0.026(3) 0.048(3) -0.008(2) 0.011(2) -0.007(2)
N8 0.0382(13) 0.0376(13) 0.0374(13) -0.0073(9) -0.0027(9) -0.0153(9)
N9 0.027(2) 0.030(2) 0.039(2) -0.0090(19) 0.0062(18) -0.0125(18)
N10 0.024(2) 0.033(3) 0.052(3) -0.004(2) -0.0077(19) -0.0117(19)
N11 0.046(3) 0.056(3) 0.039(3) -0.014(2) -0.002(2) -0.034(3)
N12 0.031(2) 0.029(2) 0.038(2) -0.0117(19) -0.0017(18) -0.0136(19)
N13 0.044(3) 0.041(3) 0.053(3) -0.001(2) -0.016(2) -0.025(2)
N14 0.051(3) 0.036(3) 0.077(4) 0.004(3) -0.027(3) -0.021(3)
N15 0.026(2) 0.028(2) 0.054(3) -0.007(2) -0.004(2) -0.0105(19)
N16 0.038(3) 0.049(4) 0.103(5) -0.018(3) -0.016(3) -0.021(3)
N17 0.033(2) 0.037(3) 0.048(3) -0.015(2) 0.002(2) -0.013(2)
N18 0.033(2) 0.050(3) 0.066(4) -0.027(3) 0.006(2) -0.015(2)
N19 0.039(3) 0.052(3) 0.070(4) -0.030(3) -0.008(3) -0.005(2)
N20 0.031(2) 0.046(3) 0.063(3) -0.014(3) 0.000(2) -0.013(2)
C1 0.023(2) 0.044(4) 0.072(4) 0.007(3) -0.014(3) -0.015(3)
C2 0.043(3) 0.041(3) 0.039(3) 0.001(3) -0.014(2) -0.023(3)
C3 0.035(3) 0.039(3) 0.039(3) -0.011(2) 0.009(2) -0.017(2)
C9A 0.0301(13) 0.0300(13) 0.0304(14) -0.0038(7) -0.0023(7) -0.0120(8)
C8A 0.0301(13) 0.0300(13) 0.0304(14) -0.0038(7) -0.0023(7) -0.0120(8)
C9B 0.0301(13) 0.0300(13) 0.0304(14) -0.0038(7) -0.0023(7) -0.0120(8)
C8B 0.0301(13) 0.0300(13) 0.0304(14) -0.0038(7) -0.0023(7) -0.0120(8)
C7A 0.0278(17) 0.0280(17) 0.0285(17) -0.0036(7) -0.0023(7) -0.0116(9)
C6A 0.027(7) 0.040(8) 0.034(4) -0.007(5) -0.003(5) -0.020(5)
C7B 0.0278(17) 0.0280(17) 0.0285(17) -0.0036(7) -0.0023(7) -0.0116(9)
C6B 0.027(7) 0.040(8) 0.034(4) -0.007(5) -0.003(5) -0.020(5)
C4A 0.0321(13) 0.0318(13) 0.0323(13) -0.0044(5) -0.0019(5) -0.0127(6)
C5A 0.0321(13) 0.0318(13) 0.0323(13) -0.0044(5) -0.0019(5) -0.0127(6)
C4B 0.0321(13) 0.0318(13) 0.0323(13) -0.0044(5) -0.0019(5) -0.0127(6)
C5B 0.0321(13) 0.0318(13) 0.0323(13) -0.0044(5) -0.0019(5) -0.0127(6)
C10 0.039(3) 0.031(3) 0.082(5) -0.005(3) 0.026(3) 0.003(3)
C11 0.074(4) 0.042(4) 0.041(3) -0.010(3) -0.004(3) -0.035(3)
C12 0.056(4) 0.099(6) 0.048(4) 0.003(4) -0.012(3) -0.065(4)
C13 0.0543(19) 0.0550(19) 0.0571(19) -0.0085(10) -0.0069(10) -0.0217(11)
C14 0.0556(19) 0.0575(19) 0.0560(19) -0.0088(10) -0.0059(10) -0.0209(11)
C15 0.065(4) 0.060(4) 0.048(4) -0.024(3) 0.022(3) -0.045(4)
C16 0.061(4) 0.113(7) 0.045(4) -0.021(4) 0.015(3) -0.068(5)
C17A 0.028(3) 0.026(4) 0.055(5) -0.006(4) -0.004(3) -0.013(3)
C17B 0.028(3) 0.026(4) 0.055(5) -0.006(4) -0.004(3) -0.013(3)
C18 0.031(3) 0.030(3) 0.072(4) -0.011(3) -0.001(3) -0.014(2)
C19 0.070(5) 0.040(4) 0.075(5) 0.014(4) 0.018(4) 0.015(4)
C20 0.070(5) 0.136(8) 0.053(4) -0.026(5) -0.008(4) -0.066(6)
C21 0.065(4) 0.052(4) 0.049(4) -0.023(3) 0.017(3) -0.040(3)
C22 0.068(5) 0.032(4) 0.097(6) -0.032(4) -0.003(4) -0.008(3)
C23 0.087(3) 0.086(3) 0.086(3) -0.0124(11) -0.0069(10) -0.0340(14)
C24 0.110(7) 0.121(8) 0.032(3) 0.007(4) -0.014(4) -0.082(6)
C25 0.097(6) 0.069(5) 0.034(3) -0.007(3) 0.004(3) -0.061(5)
C26A 0.032(3) 0.034(3) 0.034(3) -0.0044(10) -0.0020(10) -0.0132(15)
C26B 0.038(5) 0.039(5) 0.039(5) -0.0051(12) -0.0029(11) -0.015(2)
C27 0.060(2) 0.061(2) 0.064(2) -0.0073(10) -0.0044(10) -0.0245(12)
C28 0.033(3) 0.029(3) 0.078(5) -0.004(3) -0.008(3) -0.015(2)
C29 0.061(4) 0.077(5) 0.049(4) -0.037(4) 0.017(3) -0.047(4)
C30 0.044(3) 0.034(3) 0.037(3) -0.009(2) -0.002(2) -0.018(3)
C31 0.045(3) 0.062(4) 0.056(4) 0.015(3) -0.026(3) -0.031(3)
C32 0.054(4) 0.079(5) 0.038(3) 0.004(3) -0.010(3) -0.045(4)
C33 0.059(4) 0.064(4) 0.047(3) -0.019(3) 0.002(3) -0.047(4)
C34 0.049(3) 0.041(3) 0.044(3) -0.022(3) 0.004(3) -0.028(3)
C35 0.027(2) 0.034(3) 0.043(3) -0.004(2) -0.003(2) -0.013(2)
C36 0.017(2) 0.033(3) 0.059(4) -0.007(3) -0.003(2) -0.007(2)
C37 0.036(3) 0.030(3) 0.044(3) -0.008(2) -0.009(2) -0.014(2)
C38 0.028(2) 0.036(3) 0.040(3) -0.006(2) -0.007(2) -0.011(2)
C39 0.035(3) 0.026(3) 0.052(3) 0.001(2) -0.017(2) -0.010(2)
C40 0.024(2) 0.029(3) 0.038(3) -0.008(2) 0.002(2) -0.007(2)
C41 0.023(2) 0.029(3) 0.040(3) -0.007(2) -0.003(2) -0.010(2)
C42 0.020(2) 0.021(3) 0.047(3) -0.005(2) -0.005(2) -0.0053(19)
C43 0.019(2) 0.025(3) 0.036(3) -0.008(2) 0.0004(19) -0.0056(19)
C44 0.023(2) 0.025(3) 0.041(3) -0.012(2) 0.000(2) -0.007(2)
C45 0.023(2) 0.024(3) 0.043(3) -0.006(2) 0.005(2) -0.011(2)
C46 0.022(2) 0.026(3) 0.061(4) -0.010(3) -0.003(2) -0.008(2)
C47 0.018(2) 0.030(3) 0.037(3) -0.010(2) -0.0016(19) -0.008(2)
C48 0.018(2) 0.027(3) 0.036(3) -0.007(2) -0.0020(19) -0.0016(19)
C49 0.029(3) 0.044(4) 0.038(3) -0.010(3) 0.001(2) -0.016(3)
C50 0.028(2) 0.033(3) 0.033(3) -0.010(2) 0.001(2) -0.014(2)
C51 0.030(3) 0.030(3) 0.046(3) -0.018(2) 0.005(2) -0.008(2)
C52 0.026(2) 0.030(3) 0.031(3) -0.006(2) -0.0024(19) -0.009(2)
C53 0.033(3) 0.030(3) 0.033(3) -0.010(2) -0.002(2) -0.012(2)
C54 0.026(2) 0.027(3) 0.037(3) -0.010(2) -0.002(2) -0.011(2)
C55 0.025(2) 0.034(3) 0.033(3) -0.004(2) -0.006(2) -0.009(2)
C56 0.026(2) 0.033(3) 0.037(3) -0.008(2) -0.004(2) -0.006(2)
C57 0.025(2) 0.034(3) 0.051(3) -0.015(3) -0.008(2) -0.002(2)
C58 0.024(2) 0.042(3) 0.042(3) -0.011(3) 0.000(2) -0.010(2)
C59 0.028(2) 0.027(3) 0.031(3) -0.009(2) -0.004(2) -0.006(2)
C60 0.028(2) 0.031(3) 0.034(3) -0.008(2) -0.004(2) -0.012(2)
N21 0.043(3) 0.038(3) 0.062(3) -0.009(3) -0.006(3) -0.018(2)
C61 0.035(3) 0.023(3) 0.057(4) -0.006(3) -0.006(3) -0.010(2)
C62 0.053(4) 0.030(3) 0.076(5) 0.001(3) -0.026(3) -0.019(3)

loop_
_atom_type_symbol
_atom_type_description
_atom_type_scat_dispersion_real
_atom_type_scat_dispersion_imag
_atom_type_scat_source
C C 0.0033 0.0016 'International Tables Vol C Tables 4.2.6.8 and 6.1.1.4'
H H 0.0000 0.0000 'International Tables Vol C Tables 4.2.6.8 and 6.1.1.4'
Fe Fe 0.3463 0.8444 'International Tables Vol C Tables 4.2.6.8 and 6.1.1.4'
Mo Mo -1.6832 0.6857 'International Tables Vol C Tables 4.2.6.8 and 6.1.1.4'
N N 0.0061 0.0033 'International Tables Vol C Tables 4.2.6.8 and 6.1.1.4'
O O 0.0106 0.0060 'International Tables Vol C Tables 4.2.6.8 and 6.1.1.4'

loop_
_geom_angle_atom_site_label_1
_geom_angle_atom_site_label_2
_geom_angle_atom_site_label_3
_geom_angle
O4 Mo1 O1 107.62(19)
O4 Mo1 O3 107.55(19)
O1 Mo1 O3 110.57(18)
O4 Mo1 O2 108.71(17)
O1 Mo1 O2 111.39(16)
O3 Mo1 O2 110.86(16)
O8 Mo2 O5 107.91(19)
O8 Mo2 O7 110.75(17)
O5 Mo2 O7 110.63(16)
O8 Mo2 O6 107.73(19)
O5 Mo2 O6 109.79(17)
O7 Mo2 O6 109.96(17)
O12 Mo3 O11 108.1(2)
O12 Mo3 O10 109.0(2)
O11 Mo3 O10 110.8(2)
O12 Mo3 O9 108.2(2)
O11 Mo3 O9 111.0(2)
O10 Mo3 O9 109.75(17)
O16 Mo4 O15 108.2(2)
O16 Mo4 O13 110.08(19)
O15 Mo4 O13 110.93(18)
O16 Mo4 O14 105.8(2)
O15 Mo4 O14 111.2(2)
O13 Mo4 O14 110.4(2)
O5 Fe1 O13 92.18(15)
O5 Fe1 O1 88.63(15)
O13 Fe1 O1 96.75(16)
O5 Fe1 N3 176.05(15)
O13 Fe1 N3 91.64(15)
O1 Fe1 N3 91.93(14)
O5 Fe1 N1 98.60(16)
O13 Fe1 N1 92.55(16)
O1 Fe1 N1 168.01(16)
N3 Fe1 N1 80.21(15)
O5 Fe1 N2 97.18(15)
O13 Fe1 N2 167.71(16)
O1 Fe1 N2 91.44(16)
N3 Fe1 N2 78.90(15)
N1 Fe1 N2 78.22(16)
O6 Fe2 O2 97.89(15)
O6 Fe2 O9 97.20(18)
O2 Fe2 O9 95.84(15)
O6 Fe2 N4 166.44(16)
O2 Fe2 N4 92.13(15)
O9 Fe2 N4 90.81(19)
O6 Fe2 N5 91.97(16)
O2 Fe2 N5 91.38(15)
O9 Fe2 N5 167.43(17)
N4 Fe2 N5 78.62(17)
O6 Fe2 N6 89.16(16)
O2 Fe2 N6 168.87(16)
O9 Fe2 N6 91.78(17)
N4 Fe2 N6 79.63(16)
N5 Fe2 N6 79.73(16)
O15 Fe4 O7 95.01(15)
O15 Fe4 O11 90.68(19)
O7 Fe4 O11 92.17(16)
O15 Fe4 N10 94.37(18)
O7 Fe4 N10 91.47(16)
O11 Fe4 N10 173.50(18)
O15 Fe4 N12 168.96(17)
O7 Fe4 N12 94.53(15)
O11 Fe4 N12 94.51(18)
N10 Fe4 N12 79.83(16)
O15 Fe4 N11 90.70(17)
O7 Fe4 N11 169.42(16)
O11 Fe4 N11 96.68(19)
N10 Fe4 N11 79.19(19)
N12 Fe4 N11 79.03(17)
O14 Fe3 O3 96.79(19)
O14 Fe3 O10 96.96(18)
O3 Fe3 O10 95.72(15)
O14 Fe3 N7 167.9(2)
O3 Fe3 N7 92.30(18)
O10 Fe3 N7 90.11(17)
O14 Fe3 N8 90.86(19)
O3 Fe3 N8 167.06(16)
O10 Fe3 N8 93.69(17)
N7 Fe3 N8 78.80(19)
O14 Fe3 N9 92.02(18)
O3 Fe3 N9 90.58(16)
O10 Fe3 N9 168.33(16)
N7 Fe3 N9 79.81(16)
N8 Fe3 N9 78.69(17)
Mo1 O1 Fe1 142.9(2)
Mo1 O2 Fe2 145.9(2)
Mo1 O3 Fe3 163.5(2)
Mo2 O5 Fe1 162.9(2)
Mo2 O6 Fe2 146.9(2)
Mo2 O7 Fe4 135.30(18)
Mo3 O9 Fe2 151.3(3)
Mo3 O10 Fe3 137.7(2)
Mo3 O11 Fe4 172.9(3)
Mo4 O13 Fe1 139.0(2)
Mo4 O14 Fe3 163.8(3)
Mo4 O15 Fe4 160.3(3)
C9B N1 C1 116.3(7)
C1 N1 C5A 116.1(5)
C9B N1 C5B 116.1(10)
C1 N1 C5B 100.6(6)
C1 N1 C9A 105.9(5)
C5A N1 C9A 107.8(7)
C9B N1 Fe1 111.8(6)
C1 N1 Fe1 110.8(4)
C5A N1 Fe1 113.7(4)
C5B N1 Fe1 99.7(6)
C9A N1 Fe1 101.3(4)
C4B N2 C2 118.0(7)
C2 N2 C6A 115.8(6)
C2 N2 C4A 103.7(5)
C6A N2 C4A 110.6(7)
C4B N2 C6B 112.5(10)
C2 N2 C6B 102.0(8)
C4B N2 Fe1 110.7(6)
C2 N2 Fe1 111.0(3)
C6A N2 Fe1 111.5(5)
C4A N2 Fe1 103.3(4)
C6B N2 Fe1 101.0(7)
C7B N3 C3 118.4(6)
C8A N3 C3 115.7(5)
C8A N3 C7A 110.4(7)
C3 N3 C7A 103.9(5)
C7B N3 C8B 109.9(10)
C3 N3 C8B 100.7(6)
C7B N3 Fe1 114.1(5)
C8A N3 Fe1 112.4(4)
C3 N3 Fe1 111.3(3)
C7A N3 Fe1 101.8(4)
C8B N3 Fe1 99.9(6)
C18 N4 C10 109.9(5)
C18 N4 C13 108.2(5)
C10 N4 C13 110.4(5)
C18 N4 Fe2 106.5(3)
C10 N4 Fe2 111.2(4)
C13 N4 Fe2 110.5(4)
C11 N5 C14 106.2(5)
C11 N5 C15 109.6(5)
C14 N5 C15 113.5(5)
C11 N5 Fe2 111.0(3)
C14 N5 Fe2 106.4(4)
C15 N5 Fe2 110.0(4)
C12 N6 C17B 88.3(10)
C12 N6 C16 109.3(5)
C17B N6 C16 138.9(12)
C12 N6 C17A 115.5(5)
C16 N6 C17A 104.4(6)
C12 N6 Fe2 112.4(4)
C17B N6 Fe2 102.1(9)
C16 N6 Fe2 104.5(4)
C17A N6 Fe2 109.9(3)
C22 N7 C19 109.9(6)
C22 N7 C27 111.6(6)
C19 N7 C27 108.5(6)
C22 N7 Fe3 107.0(4)
C19 N7 Fe3 111.2(4)
C27 N7 Fe3 108.6(4)
C24 N8 C20 110.1(6)
C24 N8 C23 108.9(7)
C20 N8 C23 111.5(7)
C24 N8 Fe3 106.3(4)
C20 N8 Fe3 110.2(4)
C23 N8 Fe3 109.7(5)
C25 N9 C21 109.6(5)
C25 N9 C26B 93.5(11)
C21 N9 C26B 123.7(10)
C25 N9 C26A 119.3(7)
C21 N9 C26A 102.6(6)
C25 N9 Fe3 110.1(4)
C21 N9 Fe3 111.9(3)
C26B N9 Fe3 106.2(7)
C26A N9 Fe3 103.0(4)
C28 N10 C36 108.5(5)
C28 N10 C31 110.4(5)
C36 N10 C31 112.9(4)
C28 N10 Fe4 111.8(3)
C36 N10 Fe4 102.5(3)
C31 N10 Fe4 110.5(4)
C29 N11 C32 110.5(5)
C29 N11 C33 109.9(5)
C32 N11 C33 111.4(5)
C29 N11 Fe4 111.7(4)
C32 N11 Fe4 103.3(4)
C33 N11 Fe4 110.0(3)
C30 N12 C34 110.0(4)
C30 N12 C35 110.5(4)
C34 N12 C35 111.8(4)
C30 N12 Fe4 110.4(3)
C34 N12 Fe4 104.4(3)
C35 N12 Fe4 109.6(3)
N1 C1 H1A 109.5
N1 C1 H1B 109.5
H1A C1 H1B 109.5
N1 C1 H1C 109.5
H1A C1 H1C 109.5
H1B C1 H1C 109.5
N2 C2 H2A 109.5
N2 C2 H2B 109.5
H2A C2 H2B 109.5
N2 C2 H2C 109.5
H2A C2 H2C 109.5
H2B C2 H2C 109.5
N3 C3 H3A 109.5
N3 C3 H3B 109.5
H3A C3 H3B 109.5
N3 C3 H3C 109.5
H3A C3 H3C 109.5
H3B C3 H3C 109.5
C8A C9A N1 111.3(7)
C8A C9A H9A 109.4
N1 C9A H9A 109.4
C8A C9A H9B 109.4
N1 C9A H9B 109.4
H9A C9A H9B 108.0
N3 C8A C9A 110.5(8)
N3 C8A H8A 109.5
C9A C8A H8A 109.5
N3 C8A H8B 109.5
C9A C8A H8B 109.5
H8A C8A H8B 108.1
N1 C9B C8B 112.2(12)
N1 C9B H9C 109.2
C8B C9B H9C 109.2
N1 C9B H9D 109.2
C8B C9B H9D 109.2
H9C C9B H9D 107.9
C9B C8B N3 111.3(11)
C9B C8B H8C 109.4
N3 C8B H8C 109.4
C9B C8B H8D 109.4
N3 C8B H8D 109.4
H8C C8B H8D 108.0
C6A C7A N3 110.3(7)
C6A C7A H7A 109.6
N3 C7A H7A 109.6
C6A C7A H7B 109.6
N3 C7A H7B 109.6
H7A C7A H7B 108.1
N2 C6A C7A 109.2(9)
N2 C6A H6C 109.8
C7A C6A H6C 109.8
N2 C6A H6D 109.8
C7A C6A H6D 109.8
H6C C6A H6D 108.3
N3 C7B C6B 109.5(12)
N3 C7B H7C 109.8
C6B C7B H7C 109.8
N3 C7B H7D 109.8
C6B C7B H7D 109.8
H7C C7B H7D 108.2
C7B C6B N2 110.8(13)
C7B C6B H6A 109.5
N2 C6B H6A 109.5
C7B C6B H6B 109.5
N2 C6B H6B 109.5
H6A C6B H6B 108.1
N2 C4A C5A 110.9(7)
N2 C4A H4A 109.5
C5A C4A H4A 109.5
N2 C4A H4B 109.5
C5A C4A H4B 109.5
H4A C4A H4B 108.0
N1 C5A C4A 108.6(8)
N1 C5A H5A 110.0
C4A C5A H5A 110.0
N1 C5A H5B 110.0
C4A C5A H5B 110.0
H5A C5A H5B 108.4
N2 C4B C5B 110.4(12)
N2 C4B H4C 109.6
C5B C4B H4C 109.6
N2 C4B H4D 109.6
C5B C4B H4D 109.6
H4C C4B H4D 108.1
C4B C5B N1 111.7(11)
C4B C5B H5C 109.3
N1 C5B H5C 109.3
C4B C5B H5D 109.3
N1 C5B H5D 109.3
H5C C5B H5D 107.9
N4 C10 H10A 109.5
N4 C10 H10B 109.5
H10A C10 H10B 109.5
N4 C10 H10C 109.5
H10A C10 H10C 109.5
H10B C10 H10C 109.5
N5 C11 H11A 109.5
N5 C11 H11B 109.5
H11A C11 H11B 109.5
N5 C11 H11C 109.5
H11A C11 H11C 109.5
H11B C11 H11C 109.5
N6 C12 H12A 109.5
N6 C12 H12B 109.5
H12A C12 H12B 109.5
N6 C12 H12C 109.5
H12A C12 H12C 109.5
H12B C12 H12C 109.5
C14 C13 N4 113.4(6)
C14 C13 H13A 108.9
N4 C13 H13A 108.9
C14 C13 H13B 108.9
N4 C13 H13B 108.9
H13A C13 H13B 107.7
C13 C14 N5 113.3(6)
C13 C14 H14A 108.9
N5 C14 H14A 108.9
C13 C14 H14B 108.9
N5 C14 H14B 108.9
H14A C14 H14B 107.7
C16 C15 N5 115.3(5)
C16 C15 H15A 108.4
N5 C15 H15A 108.4
C16 C15 H15B 108.4
N5 C15 H15B 108.4
H15A C15 H15B 107.5
C15 C16 N6 117.9(5)
C15 C16 H16A 107.8
N6 C16 H16A 107.8
C15 C16 H16B 107.8
N6 C16 H16B 107.8
H16A C16 H16B 107.2
C18 C17A N6 112.4(6)
C18 C17A H17A 109.1
N6 C17A H17A 109.1
C18 C17A H17B 109.1
N6 C17A H17B 109.1
H17A C17A H17B 107.9
N6 C17B C18 110.4(14)
N6 C17B H17C 109.6
C18 C17B H17C 109.6
N6 C17B H17D 109.6
C18 C17B H17D 109.6
H17C C17B H17D 108.1
N4 C18 C17A 113.9(5)
N4 C18 C17B 117.3(9)
N4 C18 H18A 108.8
C17A C18 H18A 108.8
N4 C18 H18B 108.8
C17A C18 H18B 108.8
H18A C18 H18B 107.7
N7 C19 H19A 109.5
N7 C19 H19B 109.5
H19A C19 H19B 109.5
N7 C19 H19C 109.5
H19A C19 H19C 109.5
H19B C19 H19C 109.5
N8 C20 H20A 109.5
N8 C20 H20B 109.5
H20A C20 H20B 109.5
N8 C20 H20C 109.5
H20A C20 H20C 109.5
H20B C20 H20C 109.5
N9 C21 H21A 109.5
N9 C21 H21B 109.5
H21A C21 H21B 109.5
N9 C21 H21C 109.5
H21A C21 H21C 109.5
H21B C21 H21C 109.5
C23 C22 N7 115.9(7)
C23 C22 H22A 108.3
N7 C22 H22A 108.3
C23 C22 H22B 108.3
N7 C22 H22B 108.3
H22A C22 H22B 107.4
C22 C23 N8 116.0(8)
C22 C23 H23A 108.3
N8 C23 H23A 108.3
C22 C23 H23B 108.3
N8 C23 H23B 108.3
H23A C23 H23B 107.4
C25 C24 N8 117.4(6)
C25 C24 H24A 107.9
N8 C24 H24A 107.9
C25 C24 H24B 107.9
N8 C24 H24B 107.9
H24A C24 H24B 107.2
C24 C25 N9 115.6(5)
C24 C25 H25A 108.4
N9 C25 H25A 108.4
C24 C25 H25B 108.4
N9 C25 H25B 108.4
H25A C25 H25B 107.4
N9 C26A C27 109.4(8)
N9 C26A H26A 109.8
C27 C26A H26A 109.8
N9 C26A H26B 109.8
C27 C26A H26B 109.8
H26A C26A H26B 108.3
C27 C26B N9 123.6(12)
C27 C26B H26C 106.4
N9 C26B H26C 106.4
C27 C26B H26D 106.4
N9 C26B H26D 106.4
H26C C26B H26D 106.5
C26B C27 N7 118.2(9)
N7 C27 C26A 116.0(6)
N7 C27 H27A 108.3
C26A C27 H27A 108.3
N7 C27 H27B 108.3
C26A C27 H27B 108.3
H27A C27 H27B 107.4
N10 C28 H28A 109.5
N10 C28 H28B 109.5
H28A C28 H28B 109.5
N10 C28 H28C 109.5
H28A C28 H28C 109.5
H28B C28 H28C 109.5
N11 C29 H29A 109.5
N11 C29 H29B 109.5
H29A C29 H29B 109.5
N11 C29 H29C 109.5
H29A C29 H29C 109.5
H29B C29 H29C 109.5
N12 C30 H30A 109.5
N12 C30 H30B 109.5
H30A C30 H30B 109.5
N12 C30 H30C 109.5
H30A C30 H30C 109.5
H30B C30 H30C 109.5
N10 C31 C32 111.4(5)
N10 C31 H31A 109.3
C32 C31 H31A 109.3
N10 C31 H31B 109.3
C32 C31 H31B 109.3
H31A C31 H31B 108.0
N11 C32 C31 112.5(5)
N11 C32 H32A 109.1
C31 C32 H32A 109.1
N11 C32 H32B 109.1
C31 C32 H32B 109.1
H32A C32 H32B 107.8
N11 C33 C34 111.6(5)
N11 C33 H33A 109.3
C34 C33 H33A 109.3
N11 C33 H33B 109.3
C34 C33 H33B 109.3
H33A C33 H33B 108.0
N12 C34 C33 111.5(5)
N12 C34 H34A 109.3
C33 C34 H34A 109.3
N12 C34 H34B 109.3
C33 C34 H34B 109.3
H34A C34 H34B 108.0
N12 C35 C36 112.1(4)
N12 C35 H35A 109.2
C36 C35 H35A 109.2
N12 C35 H35B 109.2
C36 C35 H35B 109.2
H35A C35 H35B 107.9
N10 C36 C35 112.4(5)
N10 C36 H36A 109.1
C35 C36 H36A 109.1
N10 C36 H36B 109.1
C35 C36 H36B 109.1
H36A C36 H36B 107.9
N13 C37 C38 178.2(6)
C40 C38 C39 123.6(5)
C40 C38 C37 122.2(5)
C39 C38 C37 114.1(5)
N14 C39 C38 177.6(7)
C38 C40 C41 120.8(5)
C38 C40 C48 122.6(5)
C41 C40 C48 116.5(5)
C42 C41 C40 121.6(5)
C42 C41 H41 119.2
C40 C41 H41 119.2
C41 C42 C43 121.6(5)
C41 C42 H42 119.2
C43 C42 H42 119.2
C44 C43 C47 122.7(5)
C44 C43 C42 120.9(5)
C47 C43 C42 116.5(5)
C43 C44 C45 120.9(5)
C43 C44 C46 123.0(5)
C45 C44 C46 116.0(5)
N15 C45 C44 179.1(6)
N16 C46 C44 178.1(7)
C48 C47 C43 121.8(5)
C48 C47 H47 119.1
C43 C47 H47 119.1
C47 C48 C40 121.9(5)
C47 C48 H48 119.0
C40 C48 H48 119.0
N17 C49 C50 179.0(6)
C52 C50 C51 123.1(5)
C52 C50 C49 121.2(5)
C51 C50 C49 115.3(4)
N18 C51 C50 177.0(7)
C50 C52 C60 122.2(5)
C50 C52 C53 120.9(5)
C60 C52 C53 116.8(4)
C54 C53 C52 121.2(5)
C54 C53 H53 119.4
C52 C53 H53 119.4
C53 C54 C55 121.4(5)
C53 C54 H54 119.3
C55 C54 H54 119.3
C54 C55 C56 119.9(5)
C54 C55 C59 117.9(4)
C56 C55 C59 122.0(5)
C58 C56 C57 117.6(5)
C58 C56 C55 121.2(5)
C57 C56 C55 120.6(5)
N19 C57 C56 174.9(7)
N20 C58 C56 178.5(6)
C60 C59 C55 120.3(5)
C60 C59 H59 119.8
C55 C59 H59 119.8
C59 C60 C52 122.3(5)
C59 C60 H60 118.8
C52 C60 H60 118.8
N21 C61 C62 178.0(7)
C61 C62 H62A 109.5
C61 C62 H62B 109.5
H62A C62 H62B 109.5
C61 C62 H62C 109.5
H62A C62 H62C 109.5
H62B C62 H62C 109.5

loop_
_geom_bond_atom_site_label_1
_geom_bond_atom_site_label_2
_geom_bond_distance
Mo1 O4 1.710(3)
Mo1 O1 1.740(4)
Mo1 O3 1.783(4)
Mo1 O2 1.800(3)
Mo2 O8 1.701(4)
Mo2 O5 1.755(4)
Mo2 O7 1.767(3)
Mo2 O6 1.810(4)
Mo3 O12 1.689(4)
Mo3 O11 1.725(4)
Mo3 O10 1.783(4)
Mo3 O9 1.799(4)
Mo4 O16 1.712(4)
Mo4 O15 1.733(4)
Mo4 O13 1.758(4)
Mo4 O14 1.804(4)
Fe1 O5 2.055(4)
Fe1 O13 2.080(4)
Fe1 O1 2.122(4)
Fe1 N3 2.219(4)
Fe1 N1 2.224(4)
Fe1 N2 2.252(4)
Fe2 O6 1.899(4)
Fe2 O2 1.942(3)
Fe2 O9 1.948(4)
Fe2 N4 2.203(4)
Fe2 N5 2.216(4)
Fe2 N6 2.219(4)
Fe4 O15 2.037(4)
Fe4 O7 2.051(4)
Fe4 O11 2.104(4)
Fe4 N10 2.226(4)
Fe4 N12 2.229(4)
Fe4 N11 2.242(5)
Fe3 O14 1.890(4)
Fe3 O3 1.961(4)
Fe3 O10 1.970(4)
Fe3 N7 2.211(5)
Fe3 N8 2.213(5)
Fe3 N9 2.234(4)
N1 C9B 1.388(15)
N1 C1 1.466(6)
N1 C5A 1.479(10)
N1 C5B 1.504(14)
N1 C9A 1.568(10)
N2 C4B 1.412(14)
N2 C2 1.455(7)
N2 C6A 1.462(12)
N2 C4A 1.515(10)
N2 C6B 1.576(18)
N3 C7B 1.435(14)
N3 C8A 1.448(9)
N3 C3 1.466(6)
N3 C7A 1.529(9)
N3 C8B 1.542(14)
N4 C18 1.463(7)
N4 C10 1.475(7)
N4 C13 1.521(8)
N5 C11 1.460(7)
N5 C14 1.465(8)
N5 C15 1.471(7)
N6 C12 1.449(7)
N6 C17B 1.46(2)
N6 C16 1.469(8)
N6 C17A 1.517(9)
N7 C22 1.449(9)
N7 C19 1.468(9)
N7 C27 1.483(9)
N8 C24 1.449(8)
N8 C20 1.460(8)
N8 C23 1.488(11)
N9 C25 1.463(8)
N9 C21 1.469(7)
N9 C26B 1.493(17)
N9 C26A 1.505(10)
N10 C28 1.468(7)
N10 C36 1.488(7)
N10 C31 1.496(8)
N11 C29 1.458(8)
N11 C32 1.468(9)
N11 C33 1.494(7)
N12 C30 1.470(7)
N12 C34 1.474(7)
N12 C35 1.488(7)
N13 C37 1.143(7)
N14 C39 1.141(8)
N15 C45 1.158(7)
N16 C46 1.143(8)
N17 C49 1.155(7)
N18 C51 1.152(7)
N19 C57 1.157(8)
N20 C58 1.153(8)
C1 H1A 0.9800
C1 H1B 0.9800
C1 H1C 0.9800
C2 H2A 0.9800
C2 H2B 0.9800
C2 H2C 0.9800
C3 H3A 0.9800
C3 H3B 0.9800
C3 H3C 0.9800
C9A C8A 1.516(13)
C9A H9A 0.9900
C9A H9B 0.9900
C8A H8A 0.9900
C8A H8B 0.9900
C9B C8B 1.54(2)
C9B H9C 0.9900
C9B H9D 0.9900
C8B H8C 0.9900
C8B H8D 0.9900
C7A C6A 1.524(14)
C7A H7A 0.9900
C7A H7B 0.9900
C6A H6C 0.9900
C6A H6D 0.9900
C7B C6B 1.51(2)
C7B H7C 0.9900
C7B H7D 0.9900
C6B H6A 0.9900
C6B H6B 0.9900
C4A C5A 1.533(14)
C4A H4A 0.9900
C4A H4B 0.9900
C5A H5A 0.9900
C5A H5B 0.9900
C4B C5B 1.47(2)
C4B H4C 0.9900
C4B H4D 0.9900
C5B H5C 0.9900
C5B H5D 0.9900
C10 H10A 0.9800
C10 H10B 0.9800
C10 H10C 0.9800
C11 H11A 0.9800
C11 H11B 0.9800
C11 H11C 0.9800
C12 H12A 0.9800
C12 H12B 0.9800
C12 H12C 0.9800
C13 C14 1.449(10)
C13 H13A 0.9900
C13 H13B 0.9900
C14 H14A 0.9900
C14 H14B 0.9900
C15 C16 1.435(9)
C15 H15A 0.9900
C15 H15B 0.9900
C16 H16A 0.9900
C16 H16B 0.9900
C17A C18 1.470(9)
C17A H17A 0.9900
C17A H17B 0.9900
C17B C18 1.56(2)
C17B H17C 0.9900
C17B H17D 0.9900
C18 H18A 0.9900
C18 H18B 0.9900
C19 H19A 0.9800
C19 H19B 0.9800
C19 H19C 0.9800
C20 H20A 0.9800
C20 H20B 0.9800
C20 H20C 0.9800
C21 H21A 0.9800
C21 H21B 0.9800
C21 H21C 0.9800
C22 C23 1.417(12)
C22 H22A 0.9900
C22 H22B 0.9900
C23 H23A 0.9900
C23 H23B 0.9900
C24 C25 1.433(10)
C24 H24A 0.9900
C24 H24B 0.9900
C25 H25A 0.9900
C25 H25B 0.9900
C26A C27 1.516(13)
C26A H26A 0.9900
C26A H26B 0.9900
C26B C27 1.302(18)
C26B H26C 0.9900
C26B H26D 0.9900
C27 H27A 0.9900
C27 H27B 0.9900
C28 H28A 0.9800
C28 H28B 0.9800
C28 H28C 0.9800
C29 H29A 0.9800
C29 H29B 0.9800
C29 H29C 0.9800
C30 H30A 0.9800
C30 H30B 0.9800
C30 H30C 0.9800
C31 C32 1.510(10)
C31 H31A 0.9900
C31 H31B 0.9900
C32 H32A 0.9900
C32 H32B 0.9900
C33 C34 1.506(9)
C33 H33A 0.9900
C33 H33B 0.9900
C34 H34A 0.9900
C34 H34B 0.9900
C35 C36 1.496(8)
C35 H35A 0.9900
C35 H35B 0.9900
C36 H36A 0.9900
C36 H36B 0.9900
C37 C38 1.428(8)
C38 C40 1.409(8)
C38 C39 1.426(8)
C40 C41 1.419(7)
C40 C48 1.422(7)
C41 C42 1.361(7)
C41 H41 0.9500
C42 C43 1.423(7)
C42 H42 0.9500
C43 C44 1.410(7)
C43 C47 1.420(7)
C44 C45 1.416(7)
C44 C46 1.417(7)
C47 C48 1.350(7)
C47 H47 0.9500
C48 H48 0.9500
C49 C50 1.419(8)
C50 C52 1.413(7)
C50 C51 1.414(8)
C52 C60 1.417(7)
C52 C53 1.422(7)
C53 C54 1.364(7)
C53 H53 0.9500
C54 C55 1.416(7)
C54 H54 0.9500
C55 C56 1.416(7)
C55 C59 1.418(7)
C56 C58 1.414(8)
C56 C57 1.414(8)
C59 C60 1.363(7)
C59 H59 0.9500
C60 H60 0.9500
N21 C61 1.137(8)
C61 C62 1.455(9)
C62 H62A 0.9800
C62 H62B 0.9800
C62 H62C 0.9800
